data_1547168
loop_
_publ_author_name
'Kazak, Mihail'
'Priede, Martins'
'Shubin, Kirill'
'Bartrum, Hannah E.'
'Poisson, Jean-Fran\,cois'
'Suna, Edgars'

_publ_section_title
;
 Stereodivergent Synthesis of Pseudotabersonine Alkaloids.
;
_journal_issue 19
_journal_name_full 'Organic letters'
_journal_page_first 5356
_journal_page_last 5359
_journal_paper_doi 10.1021/acs.orglett.7b02635
_journal_volume 19
_journal_year 2017
_chemical_formula_moiety 'C21 H25 N O3 S'
_chemical_formula_sum 'C21 H25 N O3 S'
_chemical_formula_weight 371.48
_space_group_crystal_system monoclinic
_space_group_IT_number 14
_space_group_name_Hall '-P 2ybc'
_space_group_name_H-M_alt 'P 1 21/c 1'
_symmetry_space_group_name_Hall '-P 2ybc'
_symmetry_space_group_name_H-M 'P 1 21/c 1'
_atom_sites_solution_hydrogens geom
_audit_creation_method SHELXL-2014/7
_cell_angle_alpha 90
_cell_angle_beta 117.4430(10)
_cell_angle_gamma 90
_cell_formula_units_Z 8
_cell_length_a 12.5138(3)
_cell_length_b 17.6266(4)
_cell_length_c 19.7375(4)
_cell_measurement_reflns_used 55738
_cell_measurement_temperature 190(2)
_cell_measurement_theta_max 27.485
_cell_measurement_theta_min 0.998
_cell_volume 3863.70(15)
_computing_structure_refinement 'SHELXL-2014/7 (Sheldrick, 2014)'
_diffrn_ambient_temperature 190(2)
_diffrn_measured_fraction_theta_full 0.995
_diffrn_measured_fraction_theta_max 0.984
_diffrn_measurement_device_type KappaCCD
_diffrn_measurement_method CCD
_diffrn_radiation_type MoK\a
_diffrn_radiation_wavelength 0.71073
_diffrn_reflns_av_R_equivalents 0.0380
_diffrn_reflns_av_unetI/netI 0.0639
_diffrn_reflns_Laue_measured_fraction_full 0.995
_diffrn_reflns_Laue_measured_fraction_max 0.984
_diffrn_reflns_limit_h_max 16
_diffrn_reflns_limit_h_min -16
_diffrn_reflns_limit_k_max 20
_diffrn_reflns_limit_k_min -22
_diffrn_reflns_limit_l_max 25
_diffrn_reflns_limit_l_min -25
_diffrn_reflns_number 14864
_diffrn_reflns_point_group_measured_fraction_full 0.995
_diffrn_reflns_point_group_measured_fraction_max 0.984
_diffrn_reflns_theta_full 25.242
_diffrn_reflns_theta_max 27.441
_diffrn_reflns_theta_min 2.587
_exptl_absorpt_coefficient_mu 0.188
_exptl_absorpt_correction_type none
_exptl_crystal_colour colourless
_exptl_crystal_density_diffrn 1.277
_exptl_crystal_description block
_exptl_crystal_F_000 1584
_exptl_crystal_size_max 0.45
_exptl_crystal_size_mid 0.42
_exptl_crystal_size_min 0.25
_refine_diff_density_max 0.445
_refine_diff_density_min -0.420
_refine_diff_density_rms 0.054
_refine_ls_extinction_method none
_refine_ls_goodness_of_fit_ref 1.009
_refine_ls_hydrogen_treatment constr
_refine_ls_matrix_type full
_refine_ls_number_parameters 477
_refine_ls_number_reflns 8687
_refine_ls_number_restraints 0
_refine_ls_restrained_S_all 1.009
_refine_ls_R_factor_all 0.0946
_refine_ls_R_factor_gt 0.0534
_refine_ls_shift/su_max 0.000
_refine_ls_shift/su_mean 0.000
_refine_ls_structure_factor_coef Fsqd
_refine_ls_weighting_details 'w=1/[\s^2^(Fo^2^)+(0.0530P)^2^+1.7243P] where P=(Fo^2^+2Fc^2^)/3'
_refine_ls_weighting_scheme calc
_refine_ls_wR_factor_gt 0.1133
_refine_ls_wR_factor_ref 0.1297
_reflns_Friedel_coverage 0.000
_reflns_number_gt 5855
_reflns_number_total 8687
_reflns_threshold_expression 'I > 2\s(I)'
_cod_data_source_file ol7b02635_si_003.cif
_cod_data_source_block mps_858
_cod_depositor_comments
;
Adding full bibliography for 1547168--1547169.cif.

2019-02-08
Z value and formula fixed to values more according to usual
chemical conventions.                 miguel
;
_cod_original_formula_sum 'C42 H50 N2 O6 S2'
_cod_original_formula_weight 742.96
_cod_original_formula_moiety 'C21 H25 N1 O3 S1'
_cod_original_formula_units_Z 4
_cod_database_code 1547168
_shelx_shelxl_version_number 2014/7
_shelx_space_group_comment
;
The symmetry employed for this shelxl refinement is uniquely defined
by the following loop, which should always be used as a source of
symmetry information in preference to the above space-group names.
They are only intended as comments.
;

loop_
_space_group_symop_operation_xyz
'x, y, z'
'-x, y+1/2, -z+1/2'
'-x, -y, -z'
'x, -y-1/2, z-1/2'

loop_
_atom_site_label
_atom_site_type_symbol
_atom_site_fract_x
_atom_site_fract_y
_atom_site_fract_z
_atom_site_U_iso_or_equiv
_atom_site_adp_type
_atom_site_occupancy
_atom_site_site_symmetry_order
_atom_site_calc_flag
_atom_site_refinement_flags_posn
_atom_site_refinement_flags_adp
S1 S 0.28464(4) -0.19145(3) 0.11443(3) 0.03068(14) Uani 1 1 d . .
S2 S 0.22924(5) 0.30776(3) -0.09776(4) 0.03917(16) Uani 1 1 d . .
O1 O 0.20259(15) -0.21310(8) -0.08753(9) 0.0380(4) Uani 1 1 d . .
H1A H 0.2489 -0.2216 -0.0425 0.057 Uiso 1 1 calc R U
N2 N 0.31534(15) 0.37136(10) -0.11031(10) 0.0314(4) Uani 1 1 d . .
O4 O 0.06499(14) 0.46397(11) -0.20997(8) 0.0453(4) Uani 1 1 d . .
H2A H 0.0616 0.4233 -0.1909 0.068 Uiso 1 1 calc R U
N1 N 0.14061(14) -0.17116(10) 0.05906(9) 0.0278(4) Uani 1 1 d . .
O3 O 0.34971(14) -0.12427(9) 0.15241(9) 0.0445(4) Uani 1 1 d . .
O2 O 0.33143(14) -0.23541(10) 0.07201(9) 0.0451(4) Uani 1 1 d . .
C1 C 0.10727(17) -0.12903(11) -0.00125(11) 0.0243(4) Uani 1 1 d . .
C33 C 0.02924(17) 0.55398(12) -0.12833(11) 0.0270(5) Uani 1 1 d . .
C3 C -0.10624(18) -0.16273(11) -0.03848(12) 0.0271(4) Uani 1 1 d . .
H1 H -0.0787 -0.2005 -0.0014 0.032 Uiso 1 1 calc R U
C8 C 0.02118(18) -0.00015(12) -0.10838(12) 0.0297(5) Uani 1 1 d . .
H7A H -0.0064 0.0509 -0.1068 0.036 Uiso 1 1 calc R U
H2B H 0.0192 -0.0071 -0.1577 0.036 Uiso 1 1 calc R U
C2 C -0.02325(17) -0.11525(11) -0.04722(11) 0.0233(4) Uani 1 1 d . .
C7 C -0.06410(18) -0.05603(11) -0.10081(11) 0.0268(4) Uani 1 1 d . .
C13 C 0.24829(19) -0.04709(12) -0.17763(12) 0.0312(5) Uani 1 1 d . .
H5 H 0.1673 -0.0401 -0.2115 0.037 Uiso 1 1 calc R U
C10 C 0.18892(17) -0.09189(11) -0.02908(11) 0.0240(4) Uani 1 1 d . .
H6 H 0.2715 -0.0933 0.0125 0.029 Uiso 1 1 calc R U
C12 C 0.28066(18) -0.09677(12) -0.11703(11) 0.0272(4) Uani 1 1 d . .
C25 C 0.52057(19) 0.50209(15) -0.18017(12) 0.0389(6) Uani 1 1 d . .
H8 H 0.5554 0.4810 -0.2085 0.047 Uiso 1 1 calc R U
C22 C 0.30862(17) 0.44385(12) -0.10325(11) 0.0250(4) Uani 1 1 d . .
C30 C 0.29820(18) 0.54649(12) -0.02111(11) 0.0284(5) Uani 1 1 d . .
H10A H 0.2448 0.5738 -0.0064 0.034 Uiso 1 1 calc R U
H10B H 0.3591 0.5218 0.0242 0.034 Uiso 1 1 calc R U
C28 C 0.41564(17) 0.56630(12) -0.09500(11) 0.0288(5) Uani 1 1 d . .
C6 C -0.18824(19) -0.04823(13) -0.14694(12) 0.0324(5) Uani 1 1 d . .
H12 H -0.2169 -0.0098 -0.1833 0.039 Uiso 1 1 calc R U
C31 C 0.22566(17) 0.48577(12) -0.07987(11) 0.0251(4) Uani 1 1 d . .
H13 H 0.1942 0.4496 -0.0557 0.030 Uiso 1 1 calc R U
C9 C 0.15002(18) -0.00845(11) -0.04635(12) 0.0277(4) Uani 1 1 d . .
H14A H 0.1580 0.0158 -0.0001 0.033 Uiso 1 1 calc R U
H14B H 0.2033 0.0175 -0.0621 0.033 Uiso 1 1 calc R U
C29 C 0.35936(19) 0.60297(12) -0.05028(13) 0.0330(5) Uani 1 1 d . .
H15A H 0.3004 0.6400 -0.0825 0.040 Uiso 1 1 calc R U
H15B H 0.4212 0.6298 -0.0071 0.040 Uiso 1 1 calc R U
C24 C 0.44473(18) 0.45945(14) -0.16268(11) 0.0320(5) Uani 1 1 d . .
H16 H 0.4286 0.4094 -0.1791 0.038 Uiso 1 1 calc R U
C14 C 0.3349(2) -0.00770(13) -0.18838(14) 0.0389(5) Uani 1 1 d . .
H17 H 0.3116 0.0256 -0.2293 0.047 Uiso 1 1 calc R U
C32 C 0.11787(17) 0.51943(13) -0.15157(11) 0.0286(5) Uani 1 1 d . .
H18 H 0.1489 0.5603 -0.1713 0.034 Uiso 1 1 calc R U
C5 C -0.26897(19) -0.09672(13) -0.13947(12) 0.0348(5) Uani 1 1 d . .
H19 H -0.3511 -0.0913 -0.1714 0.042 Uiso 1 1 calc R U
C39 C 0.2395(2) 0.23159(13) -0.15434(14) 0.0388(5) Uani 1 1 d . .
C4 C -0.22824(18) -0.15367(12) -0.08443(12) 0.0313(5) Uani 1 1 d . .
H21 H -0.2829 -0.1854 -0.0787 0.038 Uiso 1 1 calc R U
C27 C 0.49401(19) 0.60835(13) -0.11313(13) 0.0371(5) Uani 1 1 d . .
H22 H 0.5120 0.6583 -0.0965 0.045 Uiso 1 1 calc R U
C23 C 0.39132(17) 0.49104(12) -0.12016(11) 0.0264(4) Uani 1 1 d . .
C35 C -0.0455(2) 0.66246(16) -0.09039(16) 0.0529(7) Uani 1 1 d . .
H24 H -0.0436 0.7145 -0.0821 0.063 Uiso 1 1 calc R U
C15 C 0.4552(2) -0.01739(15) -0.13896(14) 0.0447(6) Uani 1 1 d . .
H25 H 0.5131 0.0101 -0.1455 0.054 Uiso 1 1 calc R U
C21 C 0.4027(2) -0.27776(15) 0.23766(14) 0.0451(6) Uani 1 1 d . .
H26A H 0.4030 -0.3096 0.2772 0.068 Uiso 1 1 calc R U
H26B H 0.4511 -0.2336 0.2601 0.068 Uiso 1 1 calc R U
H26C H 0.4350 -0.3053 0.2093 0.068 Uiso 1 1 calc R U
C17 C 0.4020(2) -0.10823(15) -0.06881(14) 0.0430(6) Uani 1 1 d . .
H27 H 0.4255 -0.1429 -0.0290 0.052 Uiso 1 1 calc R U
C36 C -0.1225(2) 0.61715(17) -0.07608(14) 0.0504(7) Uani 1 1 d . .
H28 H -0.1727 0.6384 -0.0582 0.060 Uiso 1 1 calc R U
C34 C 0.0287(2) 0.63082(13) -0.11704(14) 0.0406(6) Uani 1 1 d . .
H29 H 0.0792 0.6620 -0.1275 0.049 Uiso 1 1 calc R U
C26 C 0.5449(2) 0.57644(16) -0.15555(13) 0.0433(6) Uani 1 1 d . .
H30 H 0.5960 0.6053 -0.1676 0.052 Uiso 1 1 calc R U
O5 O 0.10523(17) 0.33016(11) -0.12999(16) 0.0786(7) Uani 1 1 d . .
C18 C 0.27309(19) -0.25335(13) 0.18390(12) 0.0344(5) Uani 1 1 d . .
C37 C -0.1245(2) 0.54025(16) -0.08851(15) 0.0476(6) Uani 1 1 d . .
H33 H -0.1773 0.5095 -0.0798 0.057 Uiso 1 1 calc R U
C11 C 0.18646(18) -0.13342(11) -0.09931(12) 0.0273(4) Uani 1 1 d . .
H34 H 0.1073 -0.1247 -0.1430 0.033 Uiso 1 1 calc R U
C38 C -0.04797(19) 0.50835(14) -0.11398(13) 0.0375(5) Uani 1 1 d . .
H35 H -0.0487 0.4562 -0.1214 0.045 Uiso 1 1 calc R U
O6 O 0.2831(2) 0.28703(14) -0.01928(11) 0.0902(9) Uani 1 1 d . .
C20 C 0.1955(2) -0.32140(15) 0.14295(16) 0.0556(7) Uani 1 1 d . .
H37A H 0.1956 -0.3569 0.1799 0.083 Uiso 1 1 calc R U
H37B H 0.2275 -0.3454 0.1125 0.083 Uiso 1 1 calc R U
H37C H 0.1146 -0.3049 0.1106 0.083 Uiso 1 1 calc R U
C16 C 0.4889(2) -0.06833(18) -0.07948(15) 0.0526(7) Uani 1 1 d . .
H38 H 0.5700 -0.0760 -0.0464 0.063 Uiso 1 1 calc R U
C19 C 0.2203(2) -0.20790(16) 0.22724(14) 0.0501(7) Uani 1 1 d . .
H39A H 0.1409 -0.1909 0.1923 0.075 Uiso 1 1 calc R U
H39B H 0.2707 -0.1648 0.2510 0.075 Uiso 1 1 calc R U
H39C H 0.2162 -0.2394 0.2657 0.075 Uiso 1 1 calc R U
C40 C 0.1564(2) 0.16909(14) -0.15235(17) 0.0537(7) Uani 1 1 d . .
H40A H 0.0748 0.1870 -0.1762 0.081 Uiso 1 1 calc R U
H40B H 0.1795 0.1556 -0.1003 0.081 Uiso 1 1 calc R U
H40C H 0.1628 0.1254 -0.1793 0.081 Uiso 1 1 calc R U
C41 C 0.3686(3) 0.20463(19) -0.1180(3) 0.1113(18) Uani 1 1 d . .
H41A H 0.3770 0.1651 -0.1487 0.167 Uiso 1 1 calc R U
H41B H 0.3904 0.1854 -0.0678 0.167 Uiso 1 1 calc R U
H41C H 0.4204 0.2462 -0.1145 0.167 Uiso 1 1 calc R U
C42 C 0.1977(4) 0.2602(2) -0.23449(18) 0.0981(14) Uani 1 1 d . .
H42A H 0.2489 0.3009 -0.2340 0.147 Uiso 1 1 calc R U
H42B H 0.1163 0.2782 -0.2546 0.147 Uiso 1 1 calc R U
H42C H 0.2011 0.2197 -0.2660 0.147 Uiso 1 1 calc R U

loop_
_atom_site_aniso_label
_atom_site_aniso_U_11
_atom_site_aniso_U_22
_atom_site_aniso_U_33
_atom_site_aniso_U_23
_atom_site_aniso_U_13
_atom_site_aniso_U_12
S1 0.0247(3) 0.0325(3) 0.0349(3) 0.0071(2) 0.0137(2) 0.0001(2)
S2 0.0451(3) 0.0347(3) 0.0493(4) -0.0094(3) 0.0317(3) -0.0135(3)
O1 0.0512(10) 0.0254(8) 0.0443(9) -0.0047(7) 0.0280(8) -0.0010(7)
N2 0.0301(9) 0.0310(10) 0.0400(10) -0.0051(8) 0.0220(8) -0.0066(8)
O4 0.0306(8) 0.0695(12) 0.0290(8) -0.0198(8) 0.0079(7) 0.0014(9)
N1 0.0249(8) 0.0302(9) 0.0299(9) 0.0043(7) 0.0138(8) 0.0004(7)
O3 0.0347(8) 0.0396(9) 0.0481(10) 0.0072(8) 0.0096(8) -0.0109(7)
O2 0.0372(9) 0.0592(11) 0.0461(10) 0.0110(8) 0.0255(8) 0.0167(8)
C1 0.0293(10) 0.0207(10) 0.0272(11) -0.0027(8) 0.0167(9) 0.0003(8)
C33 0.0209(9) 0.0329(11) 0.0220(10) 0.0007(8) 0.0055(8) 0.0012(9)
C3 0.0318(11) 0.0252(10) 0.0300(11) -0.0017(8) 0.0192(9) 0.0006(9)
C8 0.0398(12) 0.0254(11) 0.0310(11) 0.0016(9) 0.0224(10) 0.0030(9)
C2 0.0268(10) 0.0238(10) 0.0237(10) -0.0027(8) 0.0154(8) 0.0014(8)
C7 0.0341(11) 0.0282(11) 0.0228(10) -0.0035(8) 0.0173(9) 0.0027(9)
C13 0.0321(11) 0.0348(12) 0.0324(12) -0.0033(9) 0.0197(10) 0.0003(9)
C10 0.0254(10) 0.0244(10) 0.0270(10) -0.0009(8) 0.0162(9) -0.0015(8)
C12 0.0272(10) 0.0312(11) 0.0285(11) -0.0077(9) 0.0175(9) -0.0031(9)
C25 0.0304(11) 0.0627(17) 0.0270(11) 0.0037(11) 0.0161(9) -0.0033(11)
C22 0.0209(9) 0.0325(11) 0.0203(10) -0.0011(8) 0.0083(8) -0.0027(8)
C30 0.0263(10) 0.0323(11) 0.0235(10) -0.0021(9) 0.0088(8) 0.0022(9)
C28 0.0202(9) 0.0339(12) 0.0260(11) 0.0062(9) 0.0052(8) 0.0005(9)
C6 0.0362(12) 0.0368(12) 0.0248(11) 0.0028(9) 0.0147(9) 0.0079(10)
C31 0.0232(10) 0.0307(11) 0.0231(10) 0.0003(8) 0.0121(8) -0.0008(8)
C9 0.0367(11) 0.0229(10) 0.0322(11) -0.0030(9) 0.0233(9) -0.0036(9)
C29 0.0291(11) 0.0278(11) 0.0364(12) -0.0027(9) 0.0102(9) -0.0012(9)
C24 0.0249(10) 0.0457(13) 0.0247(11) -0.0026(9) 0.0107(9) -0.0043(9)
C14 0.0516(14) 0.0363(13) 0.0459(14) -0.0029(11) 0.0371(12) -0.0034(11)
C32 0.0224(10) 0.0400(12) 0.0230(10) 0.0000(9) 0.0100(8) -0.0028(9)
C5 0.0269(11) 0.0480(14) 0.0282(11) -0.0039(10) 0.0116(9) 0.0041(10)
C39 0.0406(13) 0.0298(12) 0.0532(15) -0.0092(11) 0.0277(12) -0.0061(10)
C4 0.0286(11) 0.0365(12) 0.0335(12) -0.0054(10) 0.0184(10) -0.0037(10)
C27 0.0283(11) 0.0355(12) 0.0418(13) 0.0106(10) 0.0112(10) -0.0027(10)
C23 0.0199(9) 0.0340(11) 0.0222(10) 0.0021(9) 0.0071(8) -0.0020(9)
C35 0.0522(15) 0.0420(15) 0.0573(17) -0.0085(13) 0.0191(14) 0.0129(13)
C15 0.0465(14) 0.0531(16) 0.0517(15) -0.0175(13) 0.0373(13) -0.0199(12)
C21 0.0387(13) 0.0441(14) 0.0434(14) 0.0127(11) 0.0112(11) 0.0041(11)
C17 0.0312(12) 0.0649(17) 0.0364(13) 0.0084(12) 0.0186(10) 0.0024(12)
C36 0.0437(14) 0.072(2) 0.0365(14) -0.0058(13) 0.0194(12) 0.0237(14)
C34 0.0353(12) 0.0338(13) 0.0493(15) 0.0016(11) 0.0166(11) 0.0038(10)
C26 0.0295(11) 0.0608(17) 0.0402(14) 0.0187(12) 0.0166(11) -0.0054(12)
O5 0.0491(11) 0.0395(11) 0.174(2) -0.0244(13) 0.0743(14) -0.0129(9)
C18 0.0334(12) 0.0334(12) 0.0329(12) 0.0083(10) 0.0124(10) -0.0037(10)
C37 0.0365(13) 0.0633(18) 0.0536(16) -0.0002(13) 0.0299(12) 0.0006(12)
C11 0.0295(10) 0.0258(10) 0.0310(11) -0.0047(9) 0.0178(9) -0.0018(9)
C38 0.0338(12) 0.0378(13) 0.0465(14) -0.0066(11) 0.0235(11) -0.0036(10)
O6 0.139(2) 0.0953(17) 0.0397(11) -0.0143(11) 0.0439(13) -0.0730(16)
C20 0.0583(16) 0.0428(15) 0.0495(16) 0.0106(12) 0.0111(13) -0.0175(13)
C16 0.0277(12) 0.093(2) 0.0410(15) -0.0084(14) 0.0191(11) -0.0093(13)
C19 0.0447(14) 0.0690(18) 0.0385(14) 0.0132(13) 0.0207(12) 0.0058(13)
C40 0.0601(16) 0.0303(13) 0.075(2) -0.0081(13) 0.0353(15) -0.0117(12)
C41 0.0515(19) 0.051(2) 0.229(5) -0.026(3) 0.062(3) 0.0067(16)
C42 0.171(4) 0.081(2) 0.053(2) -0.0308(18) 0.061(2) -0.065(3)

loop_
_atom_type_symbol
_atom_type_description
_atom_type_scat_dispersion_real
_atom_type_scat_dispersion_imag
_atom_type_scat_source
C C 0.0033 0.0016 'International Tables Vol C Tables 4.2.6.8 and 6.1.1.4'
H H 0.0000 0.0000 'International Tables Vol C Tables 4.2.6.8 and 6.1.1.4'
N N 0.0061 0.0033 'International Tables Vol C Tables 4.2.6.8 and 6.1.1.4'
O O 0.0106 0.0060 'International Tables Vol C Tables 4.2.6.8 and 6.1.1.4'
S S 0.1246 0.1234 'International Tables Vol C Tables 4.2.6.8 and 6.1.1.4'

loop_
_geom_angle_atom_site_label_1
_geom_angle_atom_site_label_2
_geom_angle_atom_site_label_3
_geom_angle
O3 S1 O2 117.38(10)
O3 S1 N1 110.38(9)
O2 S1 N1 109.90(9)
O3 S1 C18 109.00(10)
O2 S1 C18 108.08(10)
N1 S1 C18 100.78(9)
O6 S2 O5 115.25(16)
O6 S2 N2 108.85(11)
O5 S2 N2 113.20(11)
O6 S2 C39 110.64(14)
O5 S2 C39 107.69(12)
N2 S2 C39 100.16(10)
C11 O1 H1A 109.5
C22 N2 S2 125.16(15)
C32 O4 H2A 109.5
C1 N1 S1 121.31(14)
N1 C1 C2 117.02(17)
N1 C1 C10 126.49(18)
C2 C1 C10 116.48(17)
C34 C33 C38 119.0(2)
C34 C33 C32 120.41(19)
C38 C33 C32 120.53(19)
C4 C3 C2 120.47(19)
C4 C3 H1 119.8
C2 C3 H1 119.8
C7 C8 C9 113.22(17)
C7 C8 H2A 108.9
C9 C8 H2A 108.9
C7 C8 H2B 108.9
C9 C8 H2B 108.9
H2A C8 H2B 107.7
C7 C2 C3 120.15(18)
C7 C2 C1 120.03(18)
C3 C2 C1 119.80(17)
C6 C7 C2 118.22(19)
C6 C7 C8 119.68(18)
C2 C7 C8 122.08(18)
C14 C13 C12 120.8(2)
C14 C13 H5 119.6
C12 C13 H5 119.6
C1 C10 C9 107.24(16)
C1 C10 C11 112.36(16)
C9 C10 C11 112.24(16)
C1 C10 H6 108.3
C9 C10 H6 108.3
C11 C10 H6 108.3
C13 C12 C17 118.5(2)
C13 C12 C11 121.26(18)
C17 C12 C11 120.04(19)
C24 C25 C26 119.7(2)
C24 C25 H8 120.1
C26 C25 H8 120.1
N2 C22 C23 116.37(18)
N2 C22 C31 127.24(18)
C23 C22 C31 116.39(17)
C29 C30 C31 113.39(17)
C29 C30 H10A 108.9
C31 C30 H10A 108.9
C29 C30 H10B 108.9
C31 C30 H10B 108.9
H10A C30 H10B 107.7
C23 C28 C27 118.3(2)
C23 C28 C29 122.07(18)
C27 C28 C29 119.6(2)
C5 C6 C7 121.1(2)
C5 C6 H12 119.4
C7 C6 H12 119.4
C22 C31 C30 108.82(16)
C22 C31 C32 109.82(16)
C30 C31 C32 112.69(17)
C22 C31 H13 108.5
C30 C31 H13 108.5
C32 C31 H13 108.5
C8 C9 C10 112.42(16)
C8 C9 H14A 109.1
C10 C9 H14A 109.1
C8 C9 H14B 109.1
C10 C9 H14B 109.1
H14A C9 H14B 107.9
C28 C29 C30 113.19(17)
C28 C29 H15A 108.9
C30 C29 H15A 108.9
C28 C29 H15B 108.9
C30 C29 H15B 108.9
H15A C29 H15B 107.8
C25 C24 C23 120.5(2)
C25 C24 H16 119.8
C23 C24 H16 119.8
C15 C14 C13 120.5(2)
C15 C14 H17 119.8
C13 C14 H17 119.8
O4 C32 C33 113.03(16)
O4 C32 C31 111.12(17)
C33 C32 C31 109.15(16)
O4 C32 H18 107.8
C33 C32 H18 107.8
C31 C32 H18 107.8
C6 C5 C4 120.4(2)
C6 C5 H19 119.8
C4 C5 H19 119.8
C42 C39 C41 112.4(3)
C42 C39 C40 110.9(2)
C41 C39 C40 110.6(2)
C42 C39 S2 108.3(2)
C41 C39 S2 108.0(2)
C40 C39 S2 106.24(17)
C3 C4 C5 119.5(2)
C3 C4 H21 120.2
C5 C4 H21 120.2
C26 C27 C28 120.7(2)
C26 C27 H22 119.6
C28 C27 H22 119.6
C28 C23 C24 120.09(19)
C28 C23 C22 120.85(18)
C24 C23 C22 119.06(19)
C36 C35 C34 120.1(2)
C36 C35 H24 120.0
C34 C35 H24 120.0
C14 C15 C16 119.3(2)
C14 C15 H25 120.4
C16 C15 H25 120.4
C18 C21 H26A 109.5
C18 C21 H26B 109.5
H26A C21 H26B 109.5
C18 C21 H26C 109.5
H26A C21 H26C 109.5
H26B C21 H26C 109.5
C12 C17 C16 120.5(2)
C12 C17 H27 119.7
C16 C17 H27 119.7
C37 C36 C35 119.5(2)
C37 C36 H28 120.3
C35 C36 H28 120.3
C33 C34 C35 121.0(2)
C33 C34 H29 119.5
C35 C34 H29 119.5
C25 C26 C27 120.7(2)
C25 C26 H30 119.7
C27 C26 H30 119.7
C20 C18 C19 112.1(2)
C20 C18 C21 111.0(2)
C19 C18 C21 110.60(19)
C20 C18 S1 109.10(16)
C19 C18 S1 108.33(16)
C21 C18 S1 105.37(15)
C36 C37 C38 120.3(2)
C36 C37 H33 119.9
C38 C37 H33 119.9
O1 C11 C12 112.99(16)
O1 C11 C10 112.08(16)
C12 C11 C10 107.84(16)
O1 C11 H34 107.9
C12 C11 H34 107.9
C10 C11 H34 107.9
C33 C38 C37 120.1(2)
C33 C38 H35 119.9
C37 C38 H35 119.9
C18 C20 H37A 109.5
C18 C20 H37B 109.5
H37A C20 H37B 109.5
C18 C20 H37C 109.5
H37A C20 H37C 109.5
H37B C20 H37C 109.5
C15 C16 C17 120.3(2)
C15 C16 H38 119.9
C17 C16 H38 119.9
C18 C19 H39A 109.5
C18 C19 H39B 109.5
H39A C19 H39B 109.5
C18 C19 H39C 109.5
H39A C19 H39C 109.5
H39B C19 H39C 109.5
C39 C40 H40A 109.5
C39 C40 H40B 109.5
H40A C40 H40B 109.5
C39 C40 H40C 109.5
H40A C40 H40C 109.5
H40B C40 H40C 109.5
C39 C41 H41A 109.5
C39 C41 H41B 109.5
H41A C41 H41B 109.5
C39 C41 H41C 109.5
H41A C41 H41C 109.5
H41B C41 H41C 109.5
C39 C42 H42A 109.5
C39 C42 H42B 109.5
H42A C42 H42B 109.5
C39 C42 H42C 109.5
H42A C42 H42C 109.5
H42B C42 H42C 109.5

loop_
_geom_bond_atom_site_label_1
_geom_bond_atom_site_label_2
_geom_bond_distance
S1 O3 1.4368(16)
S1 O2 1.4478(17)
S1 N1 1.6599(16)
S1 C18 1.810(2)
S2 O6 1.423(2)
S2 O5 1.435(2)
S2 N2 1.6508(18)
S2 C39 1.788(2)
O1 C11 1.423(2)
O1 H1A 0.8200
N2 C22 1.292(3)
O4 C32 1.421(3)
O4 H2A 0.8200
N1 C1 1.298(3)
C1 C2 1.478(3)
C1 C10 1.514(3)
C33 C34 1.373(3)
C33 C38 1.383(3)
C33 C32 1.510(3)
C3 C4 1.379(3)
C3 C2 1.405(3)
C3 H1 0.9300
C8 C7 1.509(3)
C8 C9 1.517(3)
C8 H2A 0.9700
C8 H2B 0.9700
C2 C7 1.404(3)
C7 C6 1.399(3)
C13 C14 1.383(3)
C13 C12 1.384(3)
C13 H5 0.9300
C10 C9 1.537(3)
C10 C11 1.555(3)
C10 H6 0.9800
C12 C17 1.385(3)
C12 C11 1.520(3)
C25 C24 1.374(3)
C25 C26 1.382(4)
C25 H8 0.9300
C22 C23 1.481(3)
C22 C31 1.510(3)
C30 C29 1.521(3)
C30 C31 1.531(3)
C30 H10A 0.9700
C30 H10B 0.9700
C28 C23 1.400(3)
C28 C27 1.401(3)
C28 C29 1.505(3)
C6 C5 1.382(3)
C6 H12 0.9300
C31 C32 1.554(3)
C31 H13 0.9800
C9 H14A 0.9700
C9 H14B 0.9700
C29 H15A 0.9700
C29 H15B 0.9700
C24 C23 1.407(3)
C24 H16 0.9300
C14 C15 1.376(3)
C14 H17 0.9300
C32 H18 0.9800
C5 C4 1.392(3)
C5 H19 0.9300
C39 C42 1.506(4)
C39 C41 1.511(4)
C39 C40 1.528(3)
C4 H21 0.9300
C27 C26 1.384(3)
C27 H22 0.9300
C35 C36 1.377(4)
C35 C34 1.379(4)
C35 H24 0.9300
C15 C16 1.381(4)
C15 H25 0.9300
C21 C18 1.534(3)
C21 H26A 0.9600
C21 H26B 0.9600
C21 H26C 0.9600
C17 C16 1.390(3)
C17 H27 0.9300
C36 C37 1.376(4)
C36 H28 0.9300
C34 H29 0.9300
C26 H30 0.9300
C18 C20 1.520(3)
C18 C19 1.526(3)
C37 C38 1.389(3)
C37 H33 0.9300
C11 H34 0.9800
C38 H35 0.9300
C20 H37A 0.9600
C20 H37B 0.9600
C20 H37C 0.9600
C16 H38 0.9300
C19 H39A 0.9600
C19 H39B 0.9600
C19 H39C 0.9600
C40 H40A 0.9600
C40 H40B 0.9600
C40 H40C 0.9600
C41 H41A 0.9600
C41 H41B 0.9600
C41 H41C 0.9600
C42 H42A 0.9600
C42 H42B 0.9600
C42 H42C 0.9600
